data_7207050
loop_
_publ_author_name
'Zhu, Xia'
'Feng, Yun-Fei'
'Li, Min'
'Li, Bao-Long'
'Zhang, Yong'

_publ_section_title
;
 A novel T4(1)6(1) water tape encapsulated in a (3,3)-connected 2D copper
 metal--organic framework
;
_journal_issue 1
_journal_name_full CrystEngComm
_journal_page_first 79
_journal_paper_doi 10.1039/c1ce05866e
_journal_volume 14
_journal_year 2012
_chemical_formula_moiety 'C10 H11 Cu N9 O3, 5(H2 O)'
_chemical_formula_sum 'C10 H21 Cu N9 O8'
_chemical_formula_weight 458.90
_chemical_name_systematic
;
?
;
_space_group_IT_number 14
_symmetry_cell_setting monoclinic
_symmetry_space_group_name_Hall '-P 2yn'
_symmetry_space_group_name_H-M 'P 1 21/n 1'
_atom_sites_solution_hydrogens geom
_atom_sites_solution_primary direct
_atom_sites_solution_secondary difmap
_audit_creation_method SHELXL-97
_cell_angle_alpha 90.00
_cell_angle_beta 100.668(4)
_cell_angle_gamma 90.00
_cell_formula_units_Z 4
_cell_length_a 9.6073(11)
_cell_length_b 13.1029(15)
_cell_length_c 15.1440(19)
_cell_measurement_reflns_used 8744
_cell_measurement_temperature 223(2)
_cell_measurement_theta_max 27.4971
_cell_measurement_theta_min 3.1094
_cell_volume 1873.4(4)
_computing_cell_refinement 'CrystalClear (Rigaku Inc., 2008)'
_computing_data_collection 'CrystalClear (Rigaku Inc., 2008)'
_computing_data_reduction 'CrystalClear (Rigaku Inc., 2008)'
_computing_molecular_graphics 'Bruker SHELXTL'
_computing_publication_material 'Bruker SHELXTL'
_computing_structure_refinement 'SHELXL-97 (Sheldrick, 1997)'
_computing_structure_solution 'SHELXS-97 (Sheldrick, 1990)'
_diffrn_ambient_temperature 223(2)
_diffrn_detector_area_resol_mean 14.63
_diffrn_measured_fraction_theta_full 0.986
_diffrn_measured_fraction_theta_max 0.986
_diffrn_measurement_device_type 'Rigaku Saturn CCD'
_diffrn_measurement_method \w
_diffrn_radiation_monochromator graphite
_diffrn_radiation_source 'fine-focus sealed tube'
_diffrn_radiation_type MoK\a
_diffrn_radiation_wavelength 0.71075
_diffrn_reflns_av_R_equivalents 0.0507
_diffrn_reflns_av_sigmaI/netI 0.0687
_diffrn_reflns_limit_h_max 12
_diffrn_reflns_limit_h_min -11
_diffrn_reflns_limit_k_max 14
_diffrn_reflns_limit_k_min -17
_diffrn_reflns_limit_l_max 17
_diffrn_reflns_limit_l_min -19
_diffrn_reflns_number 10580
_diffrn_reflns_theta_full 27.48
_diffrn_reflns_theta_max 27.48
_diffrn_reflns_theta_min 3.11
_diffrn_standards_decay_% 0
_diffrn_standards_interval_count 0
_diffrn_standards_interval_time 0
_diffrn_standards_number 0
_exptl_absorpt_coefficient_mu 1.227
_exptl_absorpt_correction_T_max 0.8186
_exptl_absorpt_correction_T_min 0.7656
_exptl_absorpt_correction_type multi-scan
_exptl_absorpt_process_details 'Jacobson, R. (1998) Private communication'
_exptl_crystal_colour Blue
_exptl_crystal_density_diffrn 1.627
_exptl_crystal_density_method 'not measured'
_exptl_crystal_description Prism
_exptl_crystal_F_000 948
_exptl_crystal_size_max 0.23
_exptl_crystal_size_mid 0.18
_exptl_crystal_size_min 0.17
_refine_diff_density_max 0.598
_refine_diff_density_min -1.037
_refine_diff_density_rms 0.093
_refine_ls_extinction_method none
_refine_ls_goodness_of_fit_ref 1.085
_refine_ls_hydrogen_treatment mixed
_refine_ls_matrix_type full
_refine_ls_number_parameters 240
_refine_ls_number_reflns 4242
_refine_ls_number_restraints 11
_refine_ls_restrained_S_all 1.821
_refine_ls_R_factor_all 0.0775
_refine_ls_R_factor_gt 0.0610
_refine_ls_shift/su_max 0.000
_refine_ls_shift/su_mean 0.000
_refine_ls_structure_factor_coef Fsqd
_refine_ls_weighting_details 'calc w=1/[\s^2^(Fo^2^)+(0.0682P)^2^+1.2389P] where P=(Fo^2^+2Fc^2^)/3'
_refine_ls_weighting_scheme calc
_refine_ls_wR_factor_gt 0.1462
_refine_ls_wR_factor_ref 0.1572
_reflns_number_gt 3462
_reflns_number_total 4242
_reflns_threshold_expression >2sigma(I)
_cod_data_source_file c1ce05866e.txt
_cod_data_source_block cuno3adit
_cod_depositor_comments
;
The following automatic conversions were performed:

'_symmetry_cell_setting' value 'Monoclinic' changed to 'monoclinic'
according to /home/saulius/struct/CIF-dictionaries/cif_core.dic
dictionary named 'cif_core.dic' version 2.4.1 from
2010-06-29.

'_exptl_absorpt_correction_type' value 'Multi-scan'
changed to 'multi-scan' according to
/home/saulius/struct/CIF-dictionaries/cif_core.dic dictionary named
'cif_core.dic' version 2.4.1 from 2010-06-29.

Automatic conversion script
Id: cif_fix_values 1715 2011-07-08 13:25:40Z adriana 
;
_cod_original_sg_symbol_H-M P21/n
_cod_database_code 7207050

loop_
_symmetry_equiv_pos_as_xyz
'x, y, z'
'-x+1/2, y+1/2, -z+1/2'
'-x, -y, -z'
'x-1/2, -y-1/2, z-1/2'

loop_
_atom_site_label
_atom_site_type_symbol
_atom_site_fract_x
_atom_site_fract_y
_atom_site_fract_z
_atom_site_U_iso_or_equiv
_atom_site_adp_type
_atom_site_occupancy
_atom_site_symmetry_multiplicity
_atom_site_calc_flag
_atom_site_refinement_flags
Cu1 Cu 0.42936(8) 0.15696(6) 0.84566(5) 0.0238(3) Uani 1 1 d .
O1 O 0.2804(5) 0.0975(4) 0.9079(3) 0.0334(6) Uani 1 1 d .
O2 O 0.2753(5) 0.2526(4) 0.8567(3) 0.0334(6) Uani 1 1 d .
O3 O 0.0963(5) 0.1989(4) 0.9226(3) 0.0334(6) Uani 1 1 d .
O4 O 0.5126(7) 0.1424(4) 0.5209(4) 0.0555(16) Uani 1 1 d D
O5 O 0.7153(6) -0.0124(5) 0.5370(4) 0.0536(15) Uani 1 1 d D
O6 O 0.9395(7) -0.0026(7) 0.6776(4) 0.076(2) Uani 1 1 d D
O7 O 0.8198(6) 0.0353(4) 0.3874(4) 0.0466(14) Uani 1 1 d D
O8 O 0.8665(6) 0.0922(4) 0.8310(4) 0.0435(13) Uani 1 1 d D
N1 N 0.5057(5) 0.2382(4) 0.7522(3) 0.0238(11) Uani 1 1 d .
N2 N 0.6445(5) 0.2195(4) 0.7431(4) 0.0261(12) Uani 1 1 d .
N3 N 0.5548(5) 0.3368(4) 0.6461(3) 0.0209(11) Uani 1 1 d .
N4 N 0.5331(6) 0.4097(4) 0.5764(4) 0.0279(12) Uani 1 1 d D
N5 N 0.2162(5) 0.3107(4) 0.6002(3) 0.0237(11) Uani 1 1 d .
N6 N 0.0825(6) 0.2985(4) 0.4659(4) 0.0300(13) Uani 1 1 d .
N7 N 0.8878(5) 0.3754(4) 0.6829(4) 0.0249(11) Uani 1 1 d .
N8 N 0.9899(6) 0.5255(4) 0.6874(4) 0.0262(11) Uani 1 1 d .
N9 N 0.2125(6) 0.1826(5) 0.8964(4) 0.0334(6) Uani 1 1 d .
C1 C 0.4533(6) 0.3091(5) 0.6925(4) 0.0206(12) Uani 1 1 d .
C2 C 0.6708(6) 0.2791(5) 0.6789(4) 0.0220(12) Uani 1 1 d .
C3 C 0.3096(7) 0.3554(5) 0.6772(4) 0.0245(13) Uani 1 1 d .
H3A H 0.2680 0.3459 0.7310 0.029 Uiso 1 1 calc R
H3B H 0.3176 0.4290 0.6674 0.029 Uiso 1 1 calc R
C4 C 0.8089(7) 0.2842(5) 0.6479(4) 0.0260(13) Uani 1 1 d .
H4A H 0.8650 0.2233 0.6683 0.031 Uiso 1 1 calc R
H4B H 0.7922 0.2853 0.5821 0.031 Uiso 1 1 calc R
C5 C 0.1748(7) 0.3547(5) 0.5196(4) 0.0279(14) Uani 1 1 d .
H5A H 0.2080 0.4182 0.5035 0.033 Uiso 1 1 calc R
C6 C 0.0652(8) 0.2130(5) 0.5151(5) 0.0380(17) Uani 1 1 d .
H6A H 0.0056 0.1579 0.4941 0.046 Uiso 1 1 calc R
C7 C 0.1461(8) 0.2195(6) 0.5984(5) 0.0377(17) Uani 1 1 d .
H7A H 0.1528 0.1714 0.6450 0.045 Uiso 1 1 calc R
C8 C 0.9283(7) 0.4522(5) 0.6343(4) 0.0251(13) Uani 1 1 d .
H8A H 0.9146 0.4534 0.5712 0.030 Uiso 1 1 calc R
C9 C 0.9884(8) 0.4942(6) 0.7736(5) 0.0349(16) Uani 1 1 d .
H9A H 1.0286 0.5304 0.8257 0.042 Uiso 1 1 calc R
C10 C 0.9206(8) 0.4038(6) 0.7726(5) 0.0397(18) Uani 1 1 d .
H10A H 0.9000 0.3678 0.8223 0.11(4) Uiso 1 1 calc R
H1W H 0.5018 0.1822 0.4910 0.134 Uiso 1 1 d RD
H2W H 0.5771 0.1313 0.5099 0.134 Uiso 1 1 d RD
H3W H 0.6654 -0.0464 0.5271 0.134 Uiso 1 1 d RD
H4W H 0.7207 -0.0275 0.4730 0.134 Uiso 1 1 d RD
H5W H 0.9288 0.0190 0.7068 0.134 Uiso 1 1 d RD
H6W H 0.8788 0.0046 0.6324 0.134 Uiso 1 1 d RD
H7W H 0.8074 0.0875 0.3791 0.134 Uiso 1 1 d RD
H8W H 0.8817 0.0237 0.3620 0.134 Uiso 1 1 d R
H9W H 0.8076 0.1265 0.8224 0.134 Uiso 1 1 d RD
H10W H 0.9372 0.1354 0.8556 0.134 Uiso 1 1 d R
H4C H 0.555(9) 0.386(6) 0.529(4) 0.05(3) Uiso 1 1 d D

loop_
_atom_site_aniso_label
_atom_site_aniso_U_11
_atom_site_aniso_U_22
_atom_site_aniso_U_33
_atom_site_aniso_U_23
_atom_site_aniso_U_13
_atom_site_aniso_U_12
Cu1 0.0219(4) 0.0243(5) 0.0258(5) 0.0024(3) 0.0057(3) 0.0017(3)
O1 0.0314(13) 0.0315(13) 0.0404(14) 0.0040(11) 0.0150(11) 0.0019(11)
O2 0.0314(13) 0.0315(13) 0.0404(14) 0.0040(11) 0.0150(11) 0.0019(11)
O3 0.0314(13) 0.0315(13) 0.0404(14) 0.0040(11) 0.0150(11) 0.0019(11)
O4 0.071(4) 0.043(3) 0.054(4) 0.000(3) 0.015(3) -0.010(3)
O5 0.057(4) 0.059(4) 0.045(3) 0.001(3) 0.011(3) -0.009(3)
O6 0.060(4) 0.116(6) 0.051(4) -0.008(4) 0.012(3) 0.018(4)
O7 0.049(3) 0.040(3) 0.053(3) 0.008(3) 0.012(3) 0.000(3)
O8 0.038(3) 0.038(3) 0.051(3) 0.002(2) -0.002(2) 0.008(2)
N1 0.017(2) 0.027(3) 0.027(3) 0.003(2) 0.004(2) 0.000(2)
N2 0.019(3) 0.030(3) 0.029(3) 0.005(2) 0.004(2) 0.000(2)
N3 0.020(3) 0.022(3) 0.021(3) 0.001(2) 0.004(2) 0.000(2)
N4 0.035(3) 0.028(3) 0.022(3) 0.009(2) 0.008(2) 0.005(2)
N5 0.021(3) 0.026(3) 0.023(3) 0.000(2) 0.000(2) -0.002(2)
N6 0.023(3) 0.037(3) 0.027(3) 0.000(2) -0.003(2) -0.001(2)
N7 0.022(3) 0.026(3) 0.026(3) 0.002(2) 0.004(2) -0.002(2)
N8 0.024(3) 0.025(3) 0.030(3) -0.001(2) 0.007(2) -0.002(2)
N9 0.0314(13) 0.0315(13) 0.0404(14) 0.0040(11) 0.0150(11) 0.0019(11)
C1 0.024(3) 0.020(3) 0.017(3) -0.001(2) 0.001(2) 0.000(2)
C2 0.017(3) 0.022(3) 0.026(3) 0.000(3) 0.002(2) -0.002(2)
C3 0.023(3) 0.028(3) 0.022(3) -0.001(2) 0.004(3) 0.003(2)
C4 0.025(3) 0.025(3) 0.030(3) 0.000(3) 0.008(3) -0.001(3)
C5 0.027(3) 0.030(3) 0.026(3) 0.008(3) 0.005(3) -0.002(3)
C6 0.037(4) 0.029(4) 0.043(4) -0.001(3) -0.007(3) -0.005(3)
C7 0.036(4) 0.032(4) 0.041(4) 0.008(3) -0.003(3) -0.008(3)
C8 0.025(3) 0.027(3) 0.025(3) 0.001(3) 0.007(3) 0.001(3)
C9 0.039(4) 0.037(4) 0.026(3) 0.001(3) 0.000(3) -0.007(3)
C10 0.049(5) 0.041(4) 0.027(4) 0.002(3) 0.004(3) -0.014(4)

loop_
_atom_type_symbol
_atom_type_description
_atom_type_scat_dispersion_real
_atom_type_scat_dispersion_imag
_atom_type_scat_source
C C 0.0033 0.0016 'International Tables Vol C Tables 4.2.6.8 and 6.1.1.4'
H H 0.0000 0.0000 'International Tables Vol C Tables 4.2.6.8 and 6.1.1.4'
N N 0.0061 0.0033 'International Tables Vol C Tables 4.2.6.8 and 6.1.1.4'
O O 0.0106 0.0060 'International Tables Vol C Tables 4.2.6.8 and 6.1.1.4'
Cu Cu 0.3201 1.2651 'International Tables Vol C Tables 4.2.6.8 and 6.1.1.4'

loop_
_geom_angle_atom_site_label_1
_geom_angle_atom_site_label_2
_geom_angle_atom_site_label_3
_geom_angle
_geom_angle_site_symmetry_1
_geom_angle_site_symmetry_3
O2 Cu1 N8 154.9(2) . 2_646
O2 Cu1 O1 66.12(19) . .
N8 Cu1 O1 97.3(2) 2_646 .
O2 Cu1 N1 95.8(2) . .
N8 Cu1 N1 94.1(2) 2_646 .
O1 Cu1 N1 156.5(2) . .
O2 Cu1 N6 99.1(2) . 4_666
N8 Cu1 N6 101.9(2) 2_646 4_666
O1 Cu1 N6 98.0(2) . 4_666
N1 Cu1 N6 99.6(2) . 4_666
N8 Cu1 N9 127.6(2) 2_646 .
N1 Cu1 N9 127.4(2) . .
N6 Cu1 N9 100.8(2) 4_666 .
N9 O1 Cu1 89.3(4) . .
N9 O2 Cu1 90.7(4) . .
H1W O4 H2W 91.9 . .
H3W O5 H4W 79.0 . .
H5W O6 H6W 113.8 . .
H7W O7 H8W 102.7 . .
H9W O8 H10W 100.8 . .
C1 N1 N2 107.8(5) . .
C1 N1 Cu1 134.9(4) . .
N2 N1 Cu1 117.2(4) . .
C2 N2 N1 106.8(5) . .
C1 N3 C2 106.4(5) . .
C1 N3 N4 123.3(5) . .
C2 N3 N4 130.3(5) . .
N3 N4 H4C 111(6) . .
C5 N5 C7 107.2(6) . .
C5 N5 C3 126.2(5) . .
C7 N5 C3 126.5(6) . .
C5 N6 C6 104.9(5) . .
C5 N6 Cu1 129.5(5) . 4_565
C6 N6 Cu1 122.5(4) . 4_565
C8 N7 C10 107.4(5) . .
C8 N7 C4 126.6(5) . .
C10 N7 C4 125.7(5) . .
C8 N8 C9 106.3(5) . .
C8 N8 Cu1 128.9(4) . 2_656
C9 N8 Cu1 124.9(5) . 2_656
O3 N9 O1 123.8(5) . .
O3 N9 O2 122.3(6) . .
O1 N9 O2 113.9(5) . .
N1 C1 N3 108.8(5) . .
N1 C1 C3 128.0(6) . .
N3 C1 C3 123.2(5) . .
N2 C2 N3 110.2(5) . .
N2 C2 C4 124.6(6) . .
N3 C2 C4 125.2(5) . .
N5 C3 C1 112.2(5) . .
N5 C3 H3A 109.2 . .
C1 C3 H3A 109.2 . .
N5 C3 H3B 109.2 . .
C1 C3 H3B 109.2 . .
H3A C3 H3B 107.9 . .
N7 C4 C2 110.8(5) . .
N7 C4 H4A 109.5 . .
C2 C4 H4A 109.5 . .
N7 C4 H4B 109.5 . .
C2 C4 H4B 109.5 . .
H4A C4 H4B 108.1 . .
N6 C5 N5 112.0(6) . .
N6 C5 H5A 124.0 . .
N5 C5 H5A 124.0 . .
C7 C6 N6 110.4(6) . .
C7 C6 H6A 124.8 . .
N6 C6 H6A 124.8 . .
C6 C7 N5 105.6(6) . .
C6 C7 H7A 127.2 . .
N5 C7 H7A 127.2 . .
N8 C8 N7 110.7(6) . .
N8 C8 H8A 124.7 . .
N7 C8 H8A 124.7 . .
C10 C9 N8 110.0(6) . .
C10 C9 H9A 125.0 . .
N8 C9 H9A 125.0 . .
C9 C10 N7 105.5(6) . .
C9 C10 H10A 127.2 . .
N7 C10 H10A 127.2 . .

loop_
_geom_bond_atom_site_label_1
_geom_bond_atom_site_label_2
_geom_bond_distance
_geom_bond_site_symmetry_2
Cu1 O2 1.970(5) .
Cu1 N8 1.991(5) 2_646
Cu1 O1 2.011(4) .
Cu1 N1 2.014(5) .
Cu1 N6 2.198(5) 4_666
O1 N9 1.288(7) .
O2 N9 1.303(7) .
O3 N9 1.270(7) .
O4 H1W 0.6861 .
O4 H2W 0.6866 .
O5 H3W 0.6516 .
O5 H4W 1.0002 .
O6 H5W 0.5498 .
O6 H6W 0.8183 .
O7 H7W 0.7015 .
O7 H8W 0.7814 .
O8 H9W 0.7157 .
O8 H10W 0.9099 .
N1 C1 1.329(7) .
N1 N2 1.388(7) .
N2 C2 1.308(8) .
N3 C1 1.353(8) .
N3 C2 1.362(8) .
N3 N4 1.409(7) .
N4 H4C 0.85(3) .
N5 C5 1.341(8) .
N5 C7 1.369(9) .
N5 C3 1.457(8) .
N6 C5 1.313(9) .
N6 C6 1.372(9) .
N6 Cu1 2.198(5) 4_565
N7 C8 1.346(8) .
N7 C10 1.388(8) .
N7 C4 1.460(8) .
N8 C8 1.321(8) .
N8 C9 1.371(8) .
N8 Cu1 1.991(5) 2_656
C1 C3 1.486(8) .
C2 C4 1.489(8) .
C3 H3A 0.9800 .
C3 H3B 0.9800 .
C4 H4A 0.9800 .
C4 H4B 0.9800 .
C5 H5A 0.9400 .
C6 C7 1.356(10) .
C6 H6A 0.9400 .
C7 H7A 0.9400 .
C8 H8A 0.9400 .
C9 C10 1.351(10) .
C9 H9A 0.9400 .
C10 H10A 0.9400 .

loop_
_geom_hbond_atom_site_label_D
_geom_hbond_atom_site_label_H
_geom_hbond_atom_site_label_A
_geom_hbond_distance_DH
_geom_hbond_distance_HA
_geom_hbond_distance_DA
_geom_hbond_angle_DHA
_geom_hbond_site_symmetry_A
O4 H1W O3 0.69 2.16 2.762(7) 147.0 4_665
O4 H2W O5 0.69 2.30 2.791(9) 130.4 .
O5 H3W O4 0.65 2.14 2.785(9) 171.4 3_656
O5 H4W O7 1.00 1.93 2.715(8) 133.5 .
O6 H5W O8 0.55 2.29 2.834(8) 172.9 .
O6 H6W O5 0.82 1.94 2.737(9) 164.4 .
O7 H7W O2 0.70 2.14 2.837(7) 178.3 4_665
O7 H8W O6 0.78 1.94 2.711(9) 168.0 3_756
O8 H9W N2 0.72 2.16 2.838(7) 157.1 .
O8 H10W O3 0.91 1.87 2.761(7) 166.9 1_655
N4 H4C O3 0.85(3) 2.05(4) 2.888(7) 169(9) 4_665

loop_
_geom_torsion_atom_site_label_1
_geom_torsion_atom_site_label_2
_geom_torsion_atom_site_label_3
_geom_torsion_atom_site_label_4
_geom_torsion
_geom_torsion_site_symmetry_1
O2 Cu1 O1 N9 1.0(4) .
N8 Cu1 O1 N9 -159.4(4) 2_646
N1 Cu1 O1 N9 -41.0(7) .
N6 Cu1 O1 N9 97.4(4) 4_666
N8 Cu1 O2 N9 50.9(7) 2_646
O1 Cu1 O2 N9 -0.9(4) .
N1 Cu1 O2 N9 163.5(4) .
N6 Cu1 O2 N9 -95.7(4) 4_666
O2 Cu1 N1 C1 -21.8(6) .
N8 Cu1 N1 C1 135.1(6) 2_646
O1 Cu1 N1 C1 16.1(10) .
N6 Cu1 N1 C1 -122.1(6) 4_666
N9 Cu1 N1 C1 -10.5(7) .
O2 Cu1 N1 N2 159.0(4) .
N8 Cu1 N1 N2 -44.1(4) 2_646
O1 Cu1 N1 N2 -163.1(5) .
N6 Cu1 N1 N2 58.7(5) 4_666
N9 Cu1 N1 N2 170.3(4) .
C1 N1 N2 C2 0.0(7) .
Cu1 N1 N2 C2 179.4(4) .
Cu1 O1 N9 O3 180.0(6) .
Cu1 O1 N9 O2 -1.5(6) .
Cu1 O2 N9 O3 -179.9(6) .
Cu1 O2 N9 O1 1.5(6) .
N2 N1 C1 N3 -0.5(7) .
Cu1 N1 C1 N3 -179.7(4) .
N2 N1 C1 C3 -179.1(6) .
Cu1 N1 C1 C3 1.7(10) .
C2 N3 C1 N1 0.8(7) .
N4 N3 C1 N1 178.9(5) .
C2 N3 C1 C3 179.5(5) .
N4 N3 C1 C3 -2.3(9) .
N1 N2 C2 N3 0.5(7) .
N1 N2 C2 C4 179.3(5) .
C1 N3 C2 N2 -0.8(7) .
N4 N3 C2 N2 -178.8(6) .
C1 N3 C2 C4 -179.6(6) .
N4 N3 C2 C4 2.4(10) .
C5 N5 C3 C1 -105.9(7) .
C7 N5 C3 C1 79.2(8) .
N1 C1 C3 N5 -100.3(7) .
N3 C1 C3 N5 81.2(7) .
C8 N7 C4 C2 -118.6(7) .
C10 N7 C4 C2 53.7(8) .
N2 C2 C4 N7 -103.2(7) .
N3 C2 C4 N7 75.5(8) .
C6 N6 C5 N5 -0.6(8) .
Cu1 N6 C5 N5 159.4(4) 4_565
C7 N5 C5 N6 0.3(8) .
C3 N5 C5 N6 -175.5(6) .
C5 N6 C6 C7 0.7(8) .
Cu1 N6 C6 C7 -161.0(5) 4_565
N6 C6 C7 N5 -0.6(9) .
C5 N5 C7 C6 0.2(8) .
C3 N5 C7 C6 175.9(6) .
C9 N8 C8 N7 -0.1(7) .
Cu1 N8 C8 N7 -179.9(4) 2_656
C10 N7 C8 N8 2.6(7) .
C4 N7 C8 N8 176.0(6) .
C8 N8 C9 C10 -2.5(8) .
Cu1 N8 C9 C10 177.3(5) 2_656
N8 C9 C10 N7 4.0(8) .
C8 N7 C10 C9 -4.0(8) .
C4 N7 C10 C9 -177.5(6) .
